data_1521014
loop_
_publ_author_name
'Du Honglin'
'Cheng, B.-P.'
'Zhang, B.-S.'
'Xue, Y.-J.'
'Yang, J.-B.'
'Mao, W.-H.'
'Yang, Y.-C.'

_publ_section_title
;
 Neutron diffraction study on the crystal and magnetic structures of
 arc-melted Pr Fe10.5 Mo1.1 C0.4 alloy
;
_journal_name_full 'JAERI Conf'
_journal_page_first 38
_journal_page_last 40
_journal_volume 99
_journal_year 1999
_chemical_formula_sum 'C0.23 Fe10.575 Mo1.25 Pr'
_chemical_name_systematic 'Pr (Fe10.575 Mo1.25 C0.175) C0.055'
_space_group_IT_number 139
_symmetry_space_group_name_Hall '-I 4 2'
_symmetry_space_group_name_H-M 'I 4/m m m'
_cell_angle_alpha 90
_cell_angle_beta 90
_cell_angle_gamma 90
_cell_formula_units_Z 2
_cell_length_a 8.581
_cell_length_b 8.581
_cell_length_c 4.777
_cell_volume 351.748
_citation_journal_id_ASTM JECNEC
_cod_data_source_file DuHonglin_JECNEC_1999_1525.cif
_cod_data_source_block C0.23Fe10.575Mo1.25Pr1
_cod_original_cell_volume 351.7476
_cod_original_formula_sum 'C0.23 Fe10.575 Mo1.25 Pr1'
_cod_database_code 1521014

loop_
_symmetry_equiv_pos_as_xyz
x,y,z
-y,x,z
-x,-y,z
y,-x,z
x,-y,-z
y,x,-z
-x,y,-z
-y,-x,-z
-x,-y,-z
y,-x,-z
x,y,-z
-y,x,-z
-x,y,z
-y,-x,z
x,-y,z
y,x,z
x+1/2,y+1/2,z+1/2
-y+1/2,x+1/2,z+1/2
-x+1/2,-y+1/2,z+1/2
y+1/2,-x+1/2,z+1/2
x+1/2,-y+1/2,-z+1/2
y+1/2,x+1/2,-z+1/2
-x+1/2,y+1/2,-z+1/2
-y+1/2,-x+1/2,-z+1/2
-x+1/2,-y+1/2,-z+1/2
y+1/2,-x+1/2,-z+1/2
x+1/2,y+1/2,-z+1/2
-y+1/2,x+1/2,-z+1/2
-x+1/2,y+1/2,z+1/2
-y+1/2,-x+1/2,z+1/2
x+1/2,-y+1/2,z+1/2
y+1/2,x+1/2,z+1/2

loop_
_atom_site_label
_atom_site_type_symbol
_atom_site_fract_x
_atom_site_fract_y
_atom_site_fract_z
_atom_site_occupancy
_atom_site_U_iso_or_equiv
Fe3 Fe 0.25 0.25 0.25 1 0.0
C1 C 0.3595 0 0 0.0437 0.0
Mo1 Mo 0.3595 0 0 0.3125 0.0
Pr1 Pr 0 0 0 1 0.0
Fe1 Fe 0.3595 0 0 0.6437 0.0
Fe2 Fe 0.2736 0.5 0 1 0.0
C2 C 0 0 0.5 0.055 0.0
